data_4114393
loop_
_publ_author_name
'Venu R. Vangala'
'Balakrishna R. Bhogala'
'Archan Dey'
'Gautam R. Desiraju'
'Charlotte K. Broder'
'Philip S. Smith'
'Raju Mondal'
'Judith A. K. Howard'
'Chick C. Wilson'

_publ_contact_author_address
;
School of Chemistry
University of Hyderabad
Hyderabad 500 046
India
;
_publ_contact_author_email desiraju@uohyd.ernet.in
_publ_contact_author_fax '91 40 3010567'
_publ_contact_author_name 'Professor Gautam R. Desiraju'
_publ_contact_author_phone '91 40 3010567'
_publ_section_title
;
 Correspondence between Molecular Functionality and Crystal Structures.
 Supramolecular Chemistry of a Family of Homologated Aminophenols
;
_journal_name_full 'Journal of the American Chemical Society'
_journal_page_first 14495
_journal_page_last 14509
_journal_paper_doi 10.1021/ja037227p
_journal_volume 125
_journal_year 2003
_chemical_formula_sum 'C13 H13 N O S'
_chemical_formula_weight 231.30
_chemical_melting_point 485
_chemical_name_systematic
; 
 4-(4-aminobenzylsulfamyl)phenol 
;
_space_group_IT_number 7
_symmetry_cell_setting monoclinic
_symmetry_space_group_name_Hall 'P -2yc'
_symmetry_space_group_name_H-M 'P 1 c 1'
_atom_sites_solution_hydrogens geom
_atom_sites_solution_primary direct
_atom_sites_solution_secondary difmap
_audit_creation_method SHELXL-97
_cell_angle_alpha 90.00
_cell_angle_beta 107.22(3)
_cell_angle_gamma 90.00
_cell_formula_units_Z 2
_cell_length_a 13.844(3)
_cell_length_b 5.1626(10)
_cell_length_c 8.2485(16)
_cell_measurement_reflns_used 20
_cell_measurement_temperature 100(2)
_cell_measurement_theta_max 20.125
_cell_measurement_theta_min 9.215
_cell_volume 563.1(2)
_computing_cell_refinement MSC/AFC
_computing_data_collection MSC/AFC
_computing_data_reduction TEXSAN
_computing_molecular_graphics 'SHELXTL-98 (Bruker, 1998)'
_computing_publication_material 'SHELXTL-98 (Bruker, 1998)'
_computing_structure_refinement 'SHELXL-97 (Sheldrick, 1997)'
_computing_structure_solution 'SHELXS-97 (Sheldrick, 1990)'
_diffrn_ambient_temperature 100(2)
_diffrn_measured_fraction_theta_full 0.894
_diffrn_measured_fraction_theta_max 0.894
_diffrn_measurement_device_type 'Rigaku 4-circle diffractometer'
_diffrn_measurement_method 2Theta-Omega
_diffrn_radiation_monochromator graphite
_diffrn_radiation_source 'fine-focus sealed tube'
_diffrn_radiation_type CuK\a
_diffrn_radiation_wavelength 1.54178
_diffrn_reflns_av_R_equivalents 0.0449
_diffrn_reflns_av_sigmaI/netI 0.0442
_diffrn_reflns_limit_h_max 17
_diffrn_reflns_limit_h_min -17
_diffrn_reflns_limit_k_max 6
_diffrn_reflns_limit_k_min -6
_diffrn_reflns_limit_l_max 10
_diffrn_reflns_limit_l_min -6
_diffrn_reflns_number 3842
_diffrn_reflns_theta_full 74.96
_diffrn_reflns_theta_max 74.96
_diffrn_reflns_theta_min 3.34
_diffrn_standards_decay_% -1.0
_diffrn_standards_interval_count 147
_diffrn_standards_number 3
_exptl_absorpt_coefficient_mu 2.353
_exptl_absorpt_correction_type none
_exptl_crystal_colour 'Pale Brown'
_exptl_crystal_density_diffrn 1.364
_exptl_crystal_description Prism
_exptl_crystal_F_000 244
_exptl_crystal_size_max 0.40
_exptl_crystal_size_mid 0.10
_exptl_crystal_size_min 0.05
_refine_diff_density_max 0.312
_refine_diff_density_min -0.318
_refine_diff_density_rms 0.060
_refine_ls_abs_structure_details 'Flack H D (1983), Acta Cryst. A39, 876-881'
_refine_ls_abs_structure_Flack -0.02(3)
_refine_ls_extinction_coef 0.0069(11)
_refine_ls_extinction_expression Fc^*^=kFc[1+0.001xFc^2^\l^3^/sin(2\q)]^-1/4^
_refine_ls_extinction_method SHELXL
_refine_ls_goodness_of_fit_ref 1.095
_refine_ls_hydrogen_treatment mixed
_refine_ls_matrix_type full
_refine_ls_number_parameters 158
_refine_ls_number_reflns 1935
_refine_ls_number_restraints 2
_refine_ls_restrained_S_all 1.095
_refine_ls_R_factor_all 0.0497
_refine_ls_R_factor_gt 0.0435
_refine_ls_shift/su_max 0.000
_refine_ls_shift/su_mean 0.000
_refine_ls_structure_factor_coef Fsqd
_refine_ls_weighting_details 'calc w=1/[\s^2^(Fo^2^)+(0.0521P)^2^+0.7847P] where P=(Fo^2^+2Fc^2^)/3'
_refine_ls_weighting_scheme calc
_refine_ls_wR_factor_gt 0.1170
_refine_ls_wR_factor_ref 0.1259
_reflns_number_gt 1807
_reflns_number_total 1935
_reflns_threshold_expression >2sigma(I)
_cod_data_source_file ja037227psi20030927_031934_09.cif
_cod_data_source_block 2a
_cod_original_cell_volume 563.07(21)
_cod_database_code 4114393

loop_
_symmetry_equiv_pos_as_xyz
'x, y, z'
'x, -y, z+1/2'

loop_
_atom_site_label
_atom_site_type_symbol
_atom_site_fract_x
_atom_site_fract_y
_atom_site_fract_z
_atom_site_U_iso_or_equiv
_atom_site_adp_type
_atom_site_occupancy
_atom_site_symmetry_multiplicity
_atom_site_calc_flag
_atom_site_refinement_flags
S1 S 0.50640(9) 0.13512(17) 0.44103(14) 0.0287(3) Uani 1 1 d .
N1 N 0.9998(2) 0.2184(7) 0.6593(5) 0.0280(8) Uani 1 1 d .
H1B H 1.017(3) 0.248(9) 0.774(6) 0.034(12) Uiso 1 1 d .
H1A H 1.021(4) 0.068(10) 0.644(6) 0.042(14) Uiso 1 1 d .
O1 O 0.07838(19) 0.3402(5) 0.0505(3) 0.0276(7) Uani 1 1 d .
H1 H 0.052(5) 0.497(14) 0.088(8) 0.073(18) Uiso 1 1 d .
C1 C 0.1773(3) 0.2984(7) 0.1412(5) 0.0216(8) Uani 1 1 d .
C2 C 0.2273(3) 0.0867(7) 0.1014(5) 0.0237(8) Uani 1 1 d .
H2A H 0.1929 -0.0264 0.0122 0.028 Uiso 1 1 calc R
C3 C 0.3274(3) 0.0392(7) 0.1913(5) 0.0249(9) Uani 1 1 d .
H3A H 0.3608 -0.1070 0.1629 0.030 Uiso 1 1 calc R
C4 C 0.3800(3) 0.2018(7) 0.3225(5) 0.0234(8) Uani 1 1 d .
C5 C 0.3288(3) 0.4130(7) 0.3632(5) 0.0238(8) Uani 1 1 d .
H5A H 0.3631 0.5242 0.4537 0.029 Uiso 1 1 calc R
C6 C 0.2287(3) 0.4636(7) 0.2737(5) 0.0244(9) Uani 1 1 d .
H6A H 0.1952 0.6095 0.3021 0.029 Uiso 1 1 calc R
C7 C 0.5749(3) 0.3265(7) 0.3247(5) 0.0260(9) Uani 1 1 d .
H7A H 0.5581 0.2661 0.2057 0.031 Uiso 1 1 calc R
H7B H 0.5560 0.5115 0.3244 0.031 Uiso 1 1 calc R
C8 C 0.6862(3) 0.2931(7) 0.4119(4) 0.0224(9) Uani 1 1 d .
C9 C 0.7419(3) 0.0916(7) 0.3719(5) 0.0248(8) Uani 1 1 d .
H9A H 0.7091 -0.0284 0.2860 0.030 Uiso 1 1 calc R
C11 C 0.8932(3) 0.2362(7) 0.5807(5) 0.0219(8) Uani 1 1 d .
C12 C 0.8387(3) 0.4365(7) 0.6239(5) 0.0263(9) Uani 1 1 d .
H12A H 0.8714 0.5544 0.7113 0.032 Uiso 1 1 calc R
C10 C 0.8434(3) 0.0623(7) 0.4541(5) 0.0234(8) Uani 1 1 d .
H10A H 0.8797 -0.0770 0.4244 0.028 Uiso 1 1 calc R
C13 C 0.7371(3) 0.4648(7) 0.5402(5) 0.0236(9) Uani 1 1 d .
H13A H 0.7009 0.6039 0.5702 0.028 Uiso 1 1 calc R

loop_
_atom_site_aniso_label
_atom_site_aniso_U_11
_atom_site_aniso_U_22
_atom_site_aniso_U_33
_atom_site_aniso_U_23
_atom_site_aniso_U_13
_atom_site_aniso_U_12
S1 0.0243(4) 0.0322(4) 0.0275(5) 0.0089(4) 0.0045(3) 0.0025(4)
N1 0.0277(18) 0.0265(16) 0.026(2) 0.0000(14) 0.0028(14) 0.0005(14)
O1 0.0236(14) 0.0303(14) 0.0259(16) -0.0041(12) 0.0027(12) 0.0015(11)
C1 0.0192(18) 0.0243(16) 0.0207(19) 0.0010(14) 0.0047(14) -0.0002(14)
C2 0.0211(18) 0.0255(17) 0.025(2) -0.0019(15) 0.0068(15) -0.0021(15)
C3 0.034(2) 0.0236(18) 0.021(2) 0.0030(15) 0.0155(16) 0.0055(15)
C4 0.0235(19) 0.0276(17) 0.020(2) 0.0080(15) 0.0074(15) -0.0012(16)
C5 0.0235(19) 0.0244(17) 0.0204(19) 0.0001(15) 0.0018(16) 0.0019(16)
C6 0.028(2) 0.0228(17) 0.0201(19) -0.0002(15) 0.0030(17) -0.0009(16)
C7 0.029(2) 0.0279(18) 0.0204(19) 0.0035(15) 0.0065(16) -0.0029(15)
C8 0.0232(19) 0.0228(16) 0.020(2) 0.0015(14) 0.0048(15) -0.0041(14)
C9 0.0270(19) 0.0218(16) 0.0235(19) -0.0020(14) 0.0042(15) -0.0042(14)
C11 0.0179(17) 0.0234(16) 0.022(2) 0.0020(14) 0.0020(14) -0.0027(14)
C12 0.029(2) 0.0227(18) 0.023(2) -0.0035(15) 0.0004(17) -0.0012(15)
C10 0.0255(19) 0.0204(16) 0.024(2) -0.0021(14) 0.0075(15) 0.0010(14)
C13 0.024(2) 0.0226(18) 0.0227(19) -0.0019(15) 0.0052(16) -0.0007(15)

loop_
_atom_type_symbol
_atom_type_description
_atom_type_scat_dispersion_real
_atom_type_scat_dispersion_imag
_atom_type_scat_source
C C 0.0181 0.0091 'International Tables Vol C Tables 4.2.6.8 and 6.1.1.4'
H H 0.0000 0.0000 'International Tables Vol C Tables 4.2.6.8 and 6.1.1.4'
N N 0.0311 0.0180 'International Tables Vol C Tables 4.2.6.8 and 6.1.1.4'
O O 0.0492 0.0322 'International Tables Vol C Tables 4.2.6.8 and 6.1.1.4'
S S 0.3331 0.5567 'International Tables Vol C Tables 4.2.6.8 and 6.1.1.4'

loop_
_geom_angle_atom_site_label_1
_geom_angle_atom_site_label_2
_geom_angle_atom_site_label_3
_geom_angle
C4 S1 C7 100.80(17)
C11 N1 H1B 112(3)
C11 N1 H1A 110(3)
H1B N1 H1A 108(4)
C1 O1 H1 112(4)
O1 C1 C2 118.9(3)
O1 C1 C6 121.6(3)
C2 C1 C6 119.4(3)
C1 C2 C3 120.2(3)
C1 C2 H2A 119.9
C3 C2 H2A 119.9
C2 C3 C4 121.2(3)
C2 C3 H3A 119.4
C4 C3 H3A 119.4
C3 C4 C5 118.2(3)
C3 C4 S1 121.1(3)
C5 C4 S1 120.6(3)
C6 C5 C4 121.2(3)
C6 C5 H5A 119.4
C4 C5 H5A 119.4
C5 C6 C1 119.7(4)
C5 C6 H6A 120.1
C1 C6 H6A 120.1
C8 C7 S1 107.7(3)
C8 C7 H7A 110.2
S1 C7 H7A 110.2
C8 C7 H7B 110.2
S1 C7 H7B 110.2
H7A C7 H7B 108.5
C9 C8 C13 117.5(3)
C9 C8 C7 122.2(3)
C13 C8 C7 120.3(3)
C10 C9 C8 121.5(3)
C10 C9 H9A 119.2
C8 C9 H9A 119.2
C12 C11 C10 119.1(3)
C12 C11 N1 119.9(3)
C10 C11 N1 120.9(3)
C13 C12 C11 120.2(3)
C13 C12 H12A 119.9
C11 C12 H12A 119.9
C9 C10 C11 120.3(3)
C9 C10 H10A 119.9
C11 C10 H10A 119.9
C12 C13 C8 121.5(4)
C12 C13 H13A 119.3
C8 C13 H13A 119.3

loop_
_geom_bond_atom_site_label_1
_geom_bond_atom_site_label_2
_geom_bond_distance
S1 C4 1.768(4)
S1 C7 1.827(4)
N1 C11 1.429(4)
N1 H1B 0.92(5)
N1 H1A 0.85(5)
O1 C1 1.370(4)
O1 H1 0.98(7)
C1 C2 1.384(5)
C1 C6 1.402(5)
C2 C3 1.386(5)
C2 H2A 0.9500
C3 C4 1.392(5)
C3 H3A 0.9500
C4 C5 1.394(5)
C5 C6 1.388(5)
C5 H5A 0.9500
C6 H6A 0.9500
C7 C8 1.504(5)
C7 H7A 0.9900
C7 H7B 0.9900
C8 C9 1.391(5)
C8 C13 1.400(5)
C9 C10 1.376(5)
C9 H9A 0.9500
C11 C12 1.387(5)
C11 C10 1.395(5)
C12 C13 1.379(5)
C12 H12A 0.9500
C10 H10A 0.9500
C13 H13A 0.9500

loop_
_geom_torsion_atom_site_label_1
_geom_torsion_atom_site_label_2
_geom_torsion_atom_site_label_3
_geom_torsion_atom_site_label_4
_geom_torsion
O1 C1 C2 C3 -179.9(4)
C6 C1 C2 C3 -0.3(6)
C1 C2 C3 C4 -0.1(6)
C2 C3 C4 C5 0.9(6)
C2 C3 C4 S1 178.1(3)
C7 S1 C4 C3 93.7(3)
C7 S1 C4 C5 -89.2(3)
C3 C4 C5 C6 -1.2(6)
S1 C4 C5 C6 -178.4(3)
C4 C5 C6 C1 0.8(6)
O1 C1 C6 C5 179.5(4)
C2 C1 C6 C5 0.0(6)
C4 S1 C7 C8 179.4(3)
S1 C7 C8 C9 87.8(4)
S1 C7 C8 C13 -91.1(4)
C13 C8 C9 C10 -0.5(6)
C7 C8 C9 C10 -179.4(4)
C10 C11 C12 C13 -1.1(6)
N1 C11 C12 C13 175.6(4)
C8 C9 C10 C11 0.0(6)
C12 C11 C10 C9 0.8(6)
N1 C11 C10 C9 -175.9(3)
C11 C12 C13 C8 0.6(6)
C9 C8 C13 C12 0.1(6)
C7 C8 C13 C12 179.1(4)

loop_
_cod_related_entry_id
_cod_related_entry_database
_cod_related_entry_code
1 ChemSpider 30660518
